data_4022232
loop_
_publ_author_name
'Jye-Shane Yang'
'Chia-Peng Liu'
'Bor-Ching Lin'
'Chih-Wei Tu'
'Gene-Hsiang Lee'

_publ_section_title
;
 Solid-State Molecular Folding and Supramolecular Structures
 of Triptycene-Derived Secondary Dicarboxamides
;
_journal_name_full 'Journal of Organic Chemistry'
_journal_page_first 7343
_journal_page_last 7354
_journal_paper_doi 10.1021/jo025758a
_journal_volume 67
_journal_year 2002
_chemical_formula_sum 'C34 H26 O6 S2'
_chemical_formula_weight 594.67
_chemical_name_systematic
; 
 ? 
;
_space_group_IT_number 2
_symmetry_cell_setting triclinic
_symmetry_space_group_name_Hall '-P 1'
_symmetry_space_group_name_H-M 'P -1'
_atom_sites_solution_hydrogens geom
_atom_sites_solution_primary direct
_atom_sites_solution_secondary difmap
_audit_creation_method SHELXL
_cell_angle_alpha 91.152(1)
_cell_angle_beta 112.831(1)
_cell_angle_gamma 95.824(1)
_cell_formula_units_Z 2
_cell_length_a 10.6461(2)
_cell_length_b 11.2207(2)
_cell_length_c 13.3772(2)
_cell_measurement_reflns_used 6203
_cell_measurement_temperature 150(1)
_cell_volume 1462.11(4)
_computing_cell_refinement 'Siemens SAINT'
_computing_data_collection 'Siemens SMART'
_computing_data_reduction 'Siemens SAINT'
_computing_molecular_graphics 'Siemens SHELXTL'
_computing_publication_material 'Siemens SHELXTL'
_computing_structure_refinement 'SHELXL-93 (Sheldrick, 1993)'
_computing_structure_solution 'SHELXS-86 (Sheldrick, 1990)'
_diffrn_ambient_temperature 150(1)
_diffrn_measurement_device 'Siemens SMART 1K CCD'
_diffrn_measurement_method '\w scans'
_diffrn_radiation_monochromator graphite
_diffrn_radiation_source 'fine-focus sealed tube'
_diffrn_radiation_type MoK\a
_diffrn_radiation_wavelength 0.71073
_diffrn_reflns_av_R_equivalents 0.0245
_diffrn_reflns_av_sigmaI/netI 0.0297
_diffrn_reflns_limit_h_max 13
_diffrn_reflns_limit_h_min -13
_diffrn_reflns_limit_k_max 14
_diffrn_reflns_limit_k_min -14
_diffrn_reflns_limit_l_max 17
_diffrn_reflns_limit_l_min -17
_diffrn_reflns_number 18714
_diffrn_reflns_theta_max 27.50
_diffrn_reflns_theta_min 1.66
_diffrn_standards_decay_% 0
_exptl_absorpt_coefficient_mu 0.228
_exptl_absorpt_correction_T_max 0.9623
_exptl_absorpt_correction_T_min 0.8382
_exptl_absorpt_correction_type ' empirical used sadabs'
_exptl_crystal_colour colorless
_exptl_crystal_density_diffrn 1.351
_exptl_crystal_density_meas ?
_exptl_crystal_description needle
_exptl_crystal_F_000 620
_exptl_crystal_size_max 0.50
_exptl_crystal_size_mid 0.10
_exptl_crystal_size_min 0.10
_refine_diff_density_max 0.476
_refine_diff_density_min -0.416
_refine_diff_density_rms 0.115
_refine_ls_extinction_coef 0.0217(18)
_refine_ls_extinction_expression Fc^*^=kFc[1+0.001xFc^2^\l^3^/sin(2\q)]^-1/4^
_refine_ls_extinction_method SHELXL
_refine_ls_goodness_of_fit_all 1.096
_refine_ls_goodness_of_fit_obs 1.096
_refine_ls_matrix_type full
_refine_ls_number_parameters 380
_refine_ls_number_reflns 6619
_refine_ls_number_restraints 0
_refine_ls_restrained_S_all 1.096
_refine_ls_restrained_S_obs 1.096
_refine_ls_R_factor_all 0.0528
_refine_ls_R_factor_obs 0.0406
_refine_ls_shift/esd_max 0.000
_refine_ls_shift/esd_mean 0.000
_refine_ls_structure_factor_coef Fsqd
_refine_ls_weighting_details 'w=1/[\s^2^(Fo^2^)+(0.0645P)^2^+0.4876P] where P=(Fo^2^+2Fc^2^)/3'
_refine_ls_weighting_scheme calc
_refine_ls_wR_factor_all 0.1182
_refine_ls_wR_factor_obs 0.1082
_reflns_number_observed 5587
_reflns_number_total 6619
_reflns_observed_criterion >2sigma(I)
_cod_data_source_file jo025758a-3_s2_3.cif
_cod_data_source_block 2
_cod_depositor_comments
;
The following automatic conversions were performed:
'_symmetry_cell_setting' value 'Triclinic' changed to 'triclinic'
according to '/home/saulius/struct/CIF-dictionaries/cif_core.dic'
dictionary named 'cif_core.dic' version 2.4.1 from 2010-06-29.

Automatic conversion script
Id: cif_fix_enum 1527 2010-12-29 10:47:43Z saulius 

The following automatic conversions were performed:

'_exptl_crystal_density_meas' value 'not_measured' was changed to '?'
- the value is perceived as not measured.

Automatic conversion script
Id: cif_fix_values 3008 2015-01-20 13:52:24Z robertas 

The following automatic conversions were performed:

'_refine_ls_weighting_scheme' value 'calc
w=1/[\s^2^(Fo^2^)+(0.0645P)^2^+0.4876P] where P=(Fo^2^+2Fc^2^)/3' was
changed to 'calc'. New tag '_refine_ls_weighting_details' was
created. The value of the new tag was set to
'w=1/[\s^2^(Fo^2^)+(0.0645P)^2^+0.4876P] where P=(Fo^2^+2Fc^2^)/3'.

Automatic conversion script
Id: cif_fix_values 3143 2015-03-26 13:38:13Z robertas 
;
_cod_database_code 4022232

loop_
_symmetry_equiv_pos_as_xyz
'x, y, z'
'-x, -y, -z'

loop_
_atom_site_aniso_label
_atom_site_aniso_U_11
_atom_site_aniso_U_22
_atom_site_aniso_U_33
_atom_site_aniso_U_23
_atom_site_aniso_U_13
_atom_site_aniso_U_12
S1 0.0252(2) 0.0194(2) 0.0183(2) 0.00037(15) 0.0038(2) 0.0043(2)
S2 0.0245(2) 0.0261(2) 0.0213(2) 0.0010(2) 0.0052(2) 0.0082(2)
O1 0.0223(6) 0.0253(6) 0.0207(6) -0.0020(5) 0.0097(5) -0.0008(5)
O2 0.0353(7) 0.0265(7) 0.0231(6) 0.0033(5) 0.0087(5) -0.0046(5)
O3 0.0405(8) 0.0348(8) 0.0321(7) -0.0010(6) 0.0058(6) 0.0196(6)
O4 0.0195(6) 0.0174(6) 0.0262(6) -0.0001(5) 0.0055(5) 0.0022(4)
O5 0.0329(7) 0.0409(8) 0.0349(7) 0.0153(6) 0.0166(6) 0.0103(6)
O6 0.0392(8) 0.0424(8) 0.0272(7) -0.0107(6) -0.0008(6) 0.0169(7)
C1 0.0178(7) 0.0200(8) 0.0183(7) 0.0004(6) 0.0066(6) -0.0017(6)
C2 0.0158(7) 0.0186(8) 0.0184(7) 0.0038(6) 0.0046(6) 0.0012(6)
C3 0.0179(7) 0.0189(8) 0.0166(7) 0.0031(6) 0.0043(6) 0.0004(6)
C4 0.0170(7) 0.0166(7) 0.0216(8) 0.0009(6) 0.0063(6) 0.0002(6)
C5 0.0157(7) 0.0207(8) 0.0238(8) 0.0073(6) 0.0048(6) 0.0023(6)
C6 0.0160(7) 0.0256(8) 0.0165(7) 0.0054(6) 0.0032(6) -0.0012(6)
C7 0.0199(8) 0.0181(8) 0.0182(7) 0.0020(6) 0.0039(6) 0.0045(6)
C8 0.0197(8) 0.0225(8) 0.0177(7) 0.0063(6) 0.0028(6) 0.0040(6)
C9 0.0234(8) 0.0315(9) 0.0246(8) 0.0070(7) 0.0073(7) 0.0073(7)
C10 0.0211(9) 0.0436(11) 0.0346(10) 0.0096(9) 0.0081(8) 0.0041(8)
C11 0.0213(9) 0.0390(11) 0.0336(10) 0.0052(8) 0.0008(8) -0.0044(8)
C12 0.0267(9) 0.0265(9) 0.0233(8) 0.0028(7) 0.0012(7) -0.0003(7)
C13 0.0210(8) 0.0223(8) 0.0182(7) 0.0062(6) 0.0021(6) 0.0038(6)
C14 0.0170(7) 0.0226(8) 0.0183(7) 0.0038(6) 0.0019(6) 0.0045(6)
C15 0.0215(8) 0.0217(8) 0.0235(8) 0.0034(6) 0.0019(7) 0.0038(6)
C16 0.0260(9) 0.0267(9) 0.0264(9) 0.0099(7) 0.0038(7) 0.0011(7)
C17 0.0322(10) 0.0371(10) 0.0214(8) 0.0095(7) 0.0095(7) 0.0025(8)
C18 0.0296(9) 0.0301(9) 0.0178(8) 0.0013(7) 0.0062(7) 0.0055(7)
C19 0.0190(8) 0.0223(8) 0.0174(7) 0.0034(6) 0.0015(6) 0.0044(6)
C20 0.0221(8) 0.0193(8) 0.0166(7) 0.0009(6) 0.0033(6) 0.0037(6)
C21 0.0249(8) 0.0190(8) 0.0203(8) -0.0012(6) 0.0020(7) 0.0034(6)
C22 0.0306(10) 0.0325(10) 0.0271(9) -0.0023(7) 0.0090(8) 0.0067(8)
C23 0.0273(10) 0.0385(11) 0.0370(11) -0.0028(9) 0.0032(8) 0.0106(8)
C24 0.0372(11) 0.0287(10) 0.0267(9) -0.0001(7) -0.0049(8) 0.0065(8)
C25 0.0528(15) 0.056(2) 0.0348(12) 0.0052(11) -0.0122(11) 0.0142(12)
C26 0.0460(12) 0.0481(13) 0.0215(9) 0.0049(8) 0.0064(9) 0.0064(10)
C27 0.0318(10) 0.0414(11) 0.0249(9) 0.0018(8) 0.0080(8) 0.0035(8)
C28 0.0200(8) 0.0213(8) 0.0227(8) 0.0007(6) 0.0054(6) 0.0063(6)
C29 0.0208(8) 0.0215(8) 0.0339(10) -0.0005(7) 0.0041(7) -0.0016(6)
C30 0.0254(9) 0.0210(9) 0.0349(10) 0.0065(7) 0.0070(8) 0.0005(7)
C31 0.0204(8) 0.0248(9) 0.0259(8) 0.0019(7) 0.0080(7) 0.0047(7)
C32 0.0266(9) 0.0375(11) 0.0298(10) 0.0073(8) 0.0033(8) 0.0059(8)
C33 0.0188(8) 0.0255(9) 0.0273(9) -0.0012(7) 0.0057(7) -0.0018(6)
C34 0.0232(8) 0.0198(8) 0.0289(9) 0.0010(7) 0.0092(7) 0.0004(6)

loop_
_atom_site_label
_atom_site_type_symbol
_atom_site_fract_x
_atom_site_fract_y
_atom_site_fract_z
_atom_site_U_iso_or_equiv
_atom_site_thermal_displace_type
_atom_site_occupancy
_atom_site_calc_flag
_atom_site_refinement_flags
S1 S 0.33747(4) 0.12841(4) 0.40560(3) 0.02229(12) Uani 1 d .
S2 S 0.28778(4) 0.66277(4) 0.74005(3) 0.02476(12) Uani 1 d .
O1 O 0.42318(12) 0.25987(11) 0.43351(9) 0.0227(3) Uani 1 d .
O2 O 0.28806(14) 0.10318(11) 0.48945(10) 0.0297(3) Uani 1 d .
O3 O 0.42785(15) 0.05491(13) 0.38459(11) 0.0373(3) Uani 1 d .
O4 O 0.40910(12) 0.64071(10) 0.70055(10) 0.0221(3) Uani 1 d .
O5 O 0.23537(14) 0.55002(13) 0.76648(11) 0.0346(3) Uani 1 d .
O6 O 0.3499(2) 0.76021(14) 0.82063(11) 0.0398(4) Uani 1 d .
C1 C 0.4010(2) 0.34581(14) 0.50224(13) 0.0191(3) Uani 1 d .
C2 C 0.4706(2) 0.34454(14) 0.61443(13) 0.0182(3) Uani 1 d .
C3 C 0.4667(2) 0.44181(14) 0.68092(13) 0.0186(3) Uani 1 d .
C4 C 0.3948(2) 0.53635(14) 0.63345(13) 0.0189(3) Uani 1 d .
C5 C 0.3220(2) 0.53534(15) 0.52101(13) 0.0209(3) Uani 1 d .
H5A H 0.2718(2) 0.59999(15) 0.49008(13) 0.025 Uiso 1 calc R
C6 C 0.3239(2) 0.43888(15) 0.45487(13) 0.0206(3) Uani 1 d .
H6A H 0.2735(2) 0.43612(15) 0.37850(13) 0.025 Uiso 1 calc R
C7 C 0.5659(2) 0.25377(14) 0.67733(13) 0.0197(3) Uani 1 d .
H7A H 0.5687(2) 0.18482(14) 0.63000(13) 0.024 Uiso 1 calc R
C8 C 0.7058(2) 0.32951(15) 0.73521(13) 0.0212(3) Uani 1 d .
C9 C 0.8276(2) 0.3119(2) 0.72394(15) 0.0268(4) Uani 1 d .
H9A H 0.8307(2) 0.2459(2) 0.67960(15) 0.032 Uiso 1 calc R
C10 C 0.9456(2) 0.3930(2) 0.7791(2) 0.0338(4) Uani 1 d .
H10A H 1.0287(2) 0.3826(2) 0.7710(2) 0.041 Uiso 1 calc R
C11 C 0.9421(2) 0.4884(2) 0.8455(2) 0.0349(4) Uani 1 d .
H11A H 1.0228(2) 0.5424(2) 0.8826(2) 0.042 Uiso 1 calc R
C12 C 0.8198(2) 0.5057(2) 0.85821(14) 0.0284(4) Uani 1 d .
H12A H 0.8175(2) 0.5704(2) 0.90414(14) 0.034 Uiso 1 calc R
C13 C 0.7021(2) 0.42625(15) 0.80229(13) 0.0220(3) Uani 1 d .
C14 C 0.5164(2) 0.21516(15) 0.76678(13) 0.0207(3) Uani 1 d .
C15 C 0.4785(2) 0.0977(2) 0.78543(14) 0.0242(4) Uani 1 d .
H15A H 0.4820(2) 0.0322(2) 0.74084(14) 0.029 Uiso 1 calc R
C16 C 0.4353(2) 0.0776(2) 0.87091(15) 0.0284(4) Uani 1 d .
H16A H 0.4092(2) -0.0020(2) 0.88426(15) 0.034 Uiso 1 calc R
C17 C 0.4305(2) 0.1739(2) 0.93644(15) 0.0305(4) Uani 1 d .
H17A H 0.4012(2) 0.1593(2) 0.99418(15) 0.037 Uiso 1 calc R
C18 C 0.4685(2) 0.2920(2) 0.91790(14) 0.0266(4) Uani 1 d .
H18A H 0.4649(2) 0.3575(2) 0.96249(14) 0.032 Uiso 1 calc R
C19 C 0.5115(2) 0.31203(15) 0.83319(13) 0.0211(3) Uani 1 d .
C20 C 0.5581(2) 0.43448(15) 0.80153(13) 0.0206(3) Uani 1 d .
H20A H 0.5552(2) 0.50341(15) 0.84882(13) 0.025 Uiso 1 calc R
C21 C 0.1982(2) 0.14284(15) 0.28241(13) 0.0235(3) Uani 1 d .
C22 C 0.0666(2) 0.1423(2) 0.2813(2) 0.0307(4) Uani 1 d .
H22A H 0.0520(2) 0.1372(2) 0.3469(2) 0.037 Uiso 1 calc R
C23 C -0.0435(2) 0.1492(2) 0.1823(2) 0.0367(5) Uani 1 d .
H23A H -0.1335(2) 0.1479(2) 0.1809(2) 0.044 Uiso 1 calc R
C24 C -0.0236(2) 0.1579(2) 0.0856(2) 0.0360(5) Uani 1 d .
C25 C -0.1440(3) 0.1691(2) -0.0210(2) 0.0564(7) Uani 1 d .
H25A H -0.1114(3) 0.1742(2) -0.0802(2) 0.085 Uiso 1 calc R
H25B H -0.1856(3) 0.2417(2) -0.0159(2) 0.085 Uiso 1 calc R
H25C H -0.2124(3) 0.0986(2) -0.0357(2) 0.085 Uiso 1 calc R
C26 C 0.1098(2) 0.1589(2) 0.0888(2) 0.0406(5) Uani 1 d .
H26A H 0.1245(2) 0.1650(2) 0.0233(2) 0.049 Uiso 1 calc R
C27 C 0.2215(2) 0.1510(2) 0.1867(2) 0.0337(4) Uani 1 d .
H27A H 0.3115(2) 0.1513(2) 0.1883(2) 0.040 Uiso 1 calc R
C28 C 0.1625(2) 0.71348(15) 0.62361(14) 0.0220(3) Uani 1 d .
C29 C 0.1923(2) 0.8241(2) 0.5866(2) 0.0278(4) Uani 1 d .
H29A H 0.2771(2) 0.8723(2) 0.6252(2) 0.033 Uiso 1 calc R
C30 C 0.0961(2) 0.8626(2) 0.4926(2) 0.0287(4) Uani 1 d .
H30A H 0.1155(2) 0.9383(2) 0.4677(2) 0.034 Uiso 1 calc R
C31 C -0.0289(2) 0.7922(2) 0.43373(14) 0.0239(4) Uani 1 d .
C32 C -0.1316(2) 0.8342(2) 0.3305(2) 0.0335(4) Uani 1 d .
H32A H -0.0952(2) 0.9125(2) 0.3157(2) 0.050 Uiso 1 calc R
H32B H -0.2179(2) 0.8413(2) 0.3391(2) 0.050 Uiso 1 calc R
H32C H -0.1483(2) 0.7760(2) 0.2698(2) 0.050 Uiso 1 calc R
C33 C -0.0564(2) 0.6822(2) 0.47298(14) 0.0252(4) Uani 1 d .
H33A H -0.1409(2) 0.6336(2) 0.43411(14) 0.030 Uiso 1 calc R
C34 C 0.0380(2) 0.6425(2) 0.56834(14) 0.0244(4) Uani 1 d .
H34A H 0.0175(2) 0.5683(2) 0.59498(14) 0.029 Uiso 1 calc R

loop_
_atom_type_symbol
_atom_type_description
_atom_type_scat_dispersion_real
_atom_type_scat_dispersion_imag
_atom_type_scat_source
C C 0.0033 0.0016 'International Tables Vol C Tables 4.2.6.8 and 6.1.1.4'
H H 0.0000 0.0000 'International Tables Vol C Tables 4.2.6.8 and 6.1.1.4'
O O 0.0106 0.0060 'International Tables Vol C Tables 4.2.6.8 and 6.1.1.4'
S S 0.1246 0.1234 'International Tables Vol C Tables 4.2.6.8 and 6.1.1.4'

loop_
_geom_angle_atom_site_label_1
_geom_angle_atom_site_label_2
_geom_angle_atom_site_label_3
_geom_angle
O3 S1 O2 121.23(9)
O3 S1 O1 103.48(8)
O2 S1 O1 108.34(7)
O3 S1 C21 108.74(8)
O2 S1 C21 109.73(8)
O1 S1 C21 103.81(7)
O6 S2 O5 121.10(9)
O6 S2 O4 102.53(8)
O5 S2 O4 108.79(7)
O6 S2 C28 109.69(8)
O5 S2 C28 109.94(8)
O4 S2 C28 103.07(7)
C1 O1 S1 120.87(10)
C4 O4 S2 119.27(10)
C2 C1 C6 121.68(15)
C2 C1 O1 119.16(14)
C6 C1 O1 118.62(14)
C1 C2 C3 118.71(14)
C1 C2 C7 127.61(15)
C3 C2 C7 113.40(13)
C4 C3 C2 119.49(14)
C4 C3 C20 127.00(15)
C2 C3 C20 113.24(14)
C3 C4 C5 121.43(15)
C3 C4 O4 118.15(14)
C5 C4 O4 120.07(14)
C6 C5 C4 119.42(15)
C5 C6 C1 119.19(15)
C2 C7 C14 105.65(13)
C2 C7 C8 104.09(13)
C14 C7 C8 106.30(13)
C9 C8 C13 120.4(2)
C9 C8 C7 126.3(2)
C13 C8 C7 113.35(14)
C8 C9 C10 119.0(2)
C11 C10 C9 120.6(2)
C10 C11 C12 120.5(2)
C13 C12 C11 118.9(2)
C12 C13 C8 120.5(2)
C12 C13 C20 126.3(2)
C8 C13 C20 113.17(14)
C15 C14 C19 120.3(2)
C15 C14 C7 126.2(2)
C19 C14 C7 113.50(14)
C14 C15 C16 119.1(2)
C17 C16 C15 120.4(2)
C16 C17 C18 120.6(2)
C19 C18 C17 119.0(2)
C18 C19 C14 120.6(2)
C18 C19 C20 126.3(2)
C14 C19 C20 113.12(14)
C3 C20 C19 105.76(13)
C3 C20 C13 104.09(13)
C19 C20 C13 106.41(13)
C22 C21 C27 121.2(2)
C22 C21 S1 119.73(14)
C27 C21 S1 119.04(14)
C21 C22 C23 119.0(2)
C24 C23 C22 121.2(2)
C23 C24 C26 118.8(2)
C23 C24 C25 120.5(2)
C26 C24 C25 120.7(2)
C27 C26 C24 121.1(2)
C21 C27 C26 118.7(2)
C34 C28 C29 121.0(2)
C34 C28 S2 120.20(13)
C29 C28 S2 118.75(13)
C30 C29 C28 119.1(2)
C29 C30 C31 121.3(2)
C33 C31 C30 118.4(2)
C33 C31 C32 120.8(2)
C30 C31 C32 120.8(2)
C34 C33 C31 121.3(2)
C28 C34 C33 118.9(2)

loop_
_geom_bond_atom_site_label_1
_geom_bond_atom_site_label_2
_geom_bond_distance
S1 O3 1.4306(14)
S1 O2 1.4337(13)
S1 O1 1.6087(12)
S1 C21 1.762(2)
S2 O6 1.4308(14)
S2 O5 1.4369(15)
S2 O4 1.6117(12)
S2 C28 1.762(2)
O1 C1 1.418(2)
O4 C4 1.420(2)
C1 C2 1.393(2)
C1 C6 1.401(2)
C2 C3 1.408(2)
C2 C7 1.535(2)
C3 C4 1.389(2)
C3 C20 1.536(2)
C4 C5 1.399(2)
C5 C6 1.391(2)
C7 C14 1.537(2)
C7 C8 1.537(2)
C8 C9 1.395(2)
C8 C13 1.408(2)
C9 C10 1.405(3)
C10 C11 1.390(3)
C11 C12 1.409(3)
C12 C13 1.394(2)
C13 C20 1.541(2)
C14 C15 1.394(2)
C14 C19 1.408(2)
C15 C16 1.403(3)
C16 C17 1.395(3)
C17 C18 1.401(3)
C18 C19 1.392(2)
C19 C20 1.537(2)
C21 C22 1.395(3)
C21 C27 1.398(3)
C22 C23 1.397(3)
C23 C24 1.394(3)
C24 C26 1.403(3)
C24 C25 1.521(3)
C26 C27 1.399(3)
C28 C34 1.393(2)
C28 C29 1.397(2)
C29 C30 1.389(3)
C30 C31 1.401(2)
C31 C33 1.399(2)
C31 C32 1.511(2)
C33 C34 1.398(2)

loop_
_cod_related_entry_id
_cod_related_entry_database
_cod_related_entry_code
1 ChemSpider 9257685
